data_7230954
loop_
_publ_author_name
'Qin, Ling'
'Hu, Qing'
'Wu, Yang'
'Cai, Jia-Le'
'Li, Yun-Yun'

_publ_section_title
;
 Three novel Co(ii)/Ni(ii)-based coordination polymers as efficient
 heterogeneous catalysts for dye degradation
;
_journal_issue 28
_journal_name_full CrystEngComm
_journal_page_first 4042
_journal_paper_doi 10.1039/C8CE00860D
_journal_volume 20
_journal_year 2018
_chemical_formula_moiety 'C22 H36 N2 Ni O14'
_chemical_formula_sum 'C22 H36 N2 Ni O14'
_chemical_formula_weight 611.24
_space_group_IT_number 19
_space_group_name_Hall 'P 2ac 2ab'
_space_group_name_H-M_alt 'P 21 21 21'
_symmetry_cell_setting orthorhombic
_symmetry_space_group_name_Hall 'P 2ac 2ab'
_symmetry_space_group_name_H-M 'P 21 21 21'
_atom_sites_solution_hydrogens geom
_atom_sites_solution_primary direct
_atom_sites_solution_secondary difmap
_audit_creation_method SHELXL-97
_audit_update_record
;
2018-04-12 deposited with the CCDC.
2018-06-20 downloaded from the CCDC.
;
_cell_angle_alpha 90.00
_cell_angle_beta 90.00
_cell_angle_gamma 90.00
_cell_formula_units_Z 4
_cell_length_a 7.1065(8)
_cell_length_b 11.5273(12)
_cell_length_c 32.724(3)
_cell_measurement_reflns_used 4494
_cell_measurement_temperature 293(2)
_cell_measurement_theta_max 27.452
_cell_measurement_theta_min 2.163
_cell_volume 2680.7(5)
_computing_structure_refinement 'SHELXL-97 (Sheldrick, 1997)'
_computing_structure_solution 'SHELXS-97 (Sheldrick, 1990)'
_diffrn_ambient_temperature 293(2)
_diffrn_measured_fraction_theta_full 0.996
_diffrn_measured_fraction_theta_max 0.996
_diffrn_measurement_device_type 'CCD area detector'
_diffrn_measurement_method 'phi and omega scans'
_diffrn_radiation_monochromator graphite
_diffrn_radiation_source 'fine-focus sealed tube'
_diffrn_radiation_type MoK\a
_diffrn_radiation_wavelength 0.71073
_diffrn_reflns_av_R_equivalents 0.0639
_diffrn_reflns_av_sigmaI/netI 0.0549
_diffrn_reflns_limit_h_max 8
_diffrn_reflns_limit_h_min -8
_diffrn_reflns_limit_k_max 13
_diffrn_reflns_limit_k_min -13
_diffrn_reflns_limit_l_max 38
_diffrn_reflns_limit_l_min -38
_diffrn_reflns_number 19845
_diffrn_reflns_theta_full 25.00
_diffrn_reflns_theta_max 25.00
_diffrn_reflns_theta_min 2.16
_exptl_absorpt_coefficient_mu 0.797
_exptl_absorpt_correction_T_max 0.826
_exptl_absorpt_correction_T_min 0.800
_exptl_absorpt_correction_type multi-scan
_exptl_absorpt_process_details sadabs
_exptl_crystal_colour green
_exptl_crystal_density_diffrn 1.515
_exptl_crystal_density_method 'not measured'
_exptl_crystal_description block
_exptl_crystal_F_000 1288
_exptl_crystal_size_max 0.28
_exptl_crystal_size_mid 0.26
_exptl_crystal_size_min 0.24
_refine_diff_density_max 0.675
_refine_diff_density_min -0.785
_refine_diff_density_rms 0.102
_refine_ls_abs_structure_details 'Flack H D (1983), Acta Cryst. A39, 876-881'
_refine_ls_abs_structure_Flack 0.31(2)
_refine_ls_extinction_method none
_refine_ls_goodness_of_fit_ref 1.118
_refine_ls_hydrogen_treatment constr
_refine_ls_matrix_type full
_refine_ls_number_parameters 404
_refine_ls_number_reflns 4717
_refine_ls_number_restraints 924
_refine_ls_restrained_S_all 1.031
_refine_ls_R_factor_all 0.0596
_refine_ls_R_factor_gt 0.0571
_refine_ls_shift/su_max 0.000
_refine_ls_shift/su_mean 0.000
_refine_ls_structure_factor_coef Fsqd
_refine_ls_weighting_details 'calc w=1/[\s^2^(Fo^2^)+(0.0228P)^2^+12.7771P] where P=(Fo^2^+2Fc^2^)/3'
_refine_ls_weighting_scheme calc
_refine_ls_wR_factor_gt 0.1362
_refine_ls_wR_factor_ref 0.1378
_reflns_number_gt 4494
_reflns_number_total 4717
_reflns_threshold_expression >2sigma(I)
_cod_data_source_file c8ce00860d2.cif
_cod_data_source_block 3
_cod_depositor_comments
;
The following automatic conversions were performed:

'_symmetry_cell_setting' value 'Orthorhombic' changed to
'orthorhombic' according to
/home/data/users/saulius/crontab/automatic-downloads/rss-feeds/RSC/lib/dictionaries/cif_core.dic
dictionary named 'cif_core.dic' version 2.4.2 from 2011-04-26.

Automatic conversion script
Id: cif_fix_values 4973 2017-02-22 13:04:09Z antanas 

 Adding full bibliography for 7230953--7230955.cif.
;
_cod_original_sg_symbol_H-M P212121
_cod_database_code 7230954

loop_
_symmetry_equiv_pos_as_xyz
'x, y, z'
'-x+1/2, -y, z+1/2'
'x+1/2, -y+1/2, -z'
'-x, y+1/2, -z+1/2'

loop_
_atom_site_label
_atom_site_type_symbol
_atom_site_fract_x
_atom_site_fract_y
_atom_site_fract_z
_atom_site_U_iso_or_equiv
_atom_site_adp_type
_atom_site_occupancy
_atom_site_symmetry_multiplicity
_atom_site_calc_flag
_atom_site_refinement_flags
_atom_site_disorder_assembly
_atom_site_disorder_group
Ni1 Ni 0.16823(7) 0.26400(4) 0.248915(17) 0.00752(14) Uani 1 1 d . . .
O1 O 0.2591(6) 0.5248(3) 0.64843(10) 0.0230(9) Uani 1 1 d . . .
O1W O 0.3678(4) 0.3926(3) 0.24941(13) 0.0146(7) Uani 1 1 d . . .
H1WA H 0.3961 0.4091 0.2740 0.022 Uiso 1 1 d R . .
H1WC H 0.3239 0.4525 0.2376 0.022 Uiso 1 1 d R . .
O2 O 0.1898(5) 0.4204(3) 0.70436(9) 0.0152(7) Uani 1 1 d . . .
O2W O -0.0451(4) 0.3873(3) 0.24913(14) 0.0161(7) Uani 1 1 d . . .
H2WA H 0.0027 0.4545 0.2518 0.024 Uiso 1 1 d R . .
H2WB H -0.1054 0.3838 0.2267 0.024 Uiso 1 1 d R . .
O3 O 0.2074(5) -0.0846(3) 0.63929(11) 0.0227(9) Uani 1 1 d . . .
O3W O 0.1743(5) 0.2708(3) 0.18612(9) 0.0149(7) Uani 1 1 d . . .
H3WA H 0.2530 0.3220 0.1786 0.022 Uiso 1 1 d R . .
H3WB H 0.2073 0.2050 0.1768 0.022 Uiso 1 1 d R . .
O4 O 0.0389(5) -0.0023(3) 0.68798(10) 0.0194(8) Uani 1 1 d . . .
O4W O -0.0330(5) 0.1347(3) 0.24207(10) 0.0136(8) Uani 1 1 d . . .
H4WA H 0.0213 0.0691 0.2411 0.020 Uiso 1 1 d R . .
H4WB H -0.1082 0.1362 0.2623 0.020 Uiso 1 1 d R . .
O5W O 0.3765(5) 0.1427(3) 0.24840(13) 0.0213(8) Uani 1 1 d . . .
H5WA H 0.4823 0.1763 0.2510 0.032 Uiso 1 1 d R . .
H5WB H 0.3600 0.0960 0.2682 0.032 Uiso 1 1 d R . .
N1 N 0.1625(6) 0.2543(3) 0.31143(10) 0.010 Uani 1 1 d . A .
C1 C 0.1481(7) 0.3511(4) 0.33447(14) 0.0132(9) Uani 1 1 d U . .
H1 H 0.1322 0.4216 0.3211 0.016 Uiso 1 1 calc R . .
C2 C 0.1553(8) 0.3521(4) 0.37599(14) 0.0135(9) Uani 1 1 d U A .
H2 H 0.1431 0.4217 0.3901 0.016 Uiso 1 1 calc R . .
C3 C 0.1808(6) 0.2486(4) 0.39752(12) 0.0107(8) Uani 1 1 d U . .
C4 C 0.1932(8) 0.1488(4) 0.37386(14) 0.0148(9) Uani 1 1 d U A .
H4 H 0.2077 0.0772 0.3866 0.018 Uiso 1 1 calc R . .
C5 C 0.1844(8) 0.1542(4) 0.33191(14) 0.0139(9) Uani 1 1 d U . .
H5 H 0.1940 0.0856 0.3171 0.017 Uiso 1 1 calc R A .
C6 C 0.192(6) 0.251(2) 0.4423(12) 0.0106(13) Uani 0.497(6) 1 d PU A 1
C7 C 0.1329(16) 0.3451(9) 0.4665(3) 0.0129(13) Uani 0.497(6) 1 d PU A 1
H7A H 0.0905 0.4127 0.4540 0.016 Uiso 0.497(6) 1 calc PR A 1
C8 C 0.1376(17) 0.3376(9) 0.5091(3) 0.0121(13) Uani 0.497(6) 1 d PU A 1
H8A H 0.1045 0.4015 0.5249 0.015 Uiso 0.497(6) 1 calc PR A 1
C9 C 0.193(6) 0.2323(19) 0.5283(11) 0.0103(13) Uani 0.497(6) 1 d PU A 1
C10 C 0.2558(16) 0.1474(9) 0.5056(3) 0.0106(12) Uani 0.497(6) 1 d PU A 1
H10C H 0.3039 0.0820 0.5186 0.013 Uiso 0.497(6) 1 calc PR A 1
C11 C 0.2546(15) 0.1500(8) 0.4633(3) 0.0109(12) Uani 0.497(6) 1 d PU A 1
H11D H 0.2947 0.0856 0.4486 0.013 Uiso 0.497(6) 1 calc PR A 1
C6' C 0.184(6) 0.241(2) 0.4429(12) 0.0104(13) Uani 0.503(6) 1 d PU A 2
C7' C 0.2480(17) 0.3384(9) 0.4647(3) 0.0125(12) Uani 0.503(6) 1 d PU A 2
H7'A H 0.2865 0.4047 0.4509 0.015 Uiso 0.503(6) 1 calc PR A 2
C8' C 0.2529(16) 0.3345(9) 0.5065(3) 0.0110(12) Uani 0.503(6) 1 d PU A 2
H8'A H 0.2985 0.3992 0.5203 0.013 Uiso 0.503(6) 1 calc PR A 2
C9' C 0.196(6) 0.2440(19) 0.5288(11) 0.0103(13) Uani 0.503(6) 1 d PU A 2
C10' C 0.1276(16) 0.1463(9) 0.5049(3) 0.0112(12) Uani 0.503(6) 1 d PU A 2
H10B H 0.0813 0.0819 0.5188 0.013 Uiso 0.503(6) 1 calc PR A 2
C11' C 0.1272(15) 0.1439(8) 0.4634(3) 0.0120(12) Uani 0.503(6) 1 d PU A 2
H11A H 0.0892 0.0780 0.4492 0.014 Uiso 0.503(6) 1 calc PR A 2
C12 C 0.1907(6) 0.2326(4) 0.57371(12) 0.0104(8) Uani 1 1 d U . .
C13 C 0.2024(7) 0.3324(4) 0.59786(14) 0.0127(9) Uani 1 1 d U A .
H13 H 0.2154 0.4045 0.5854 0.015 Uiso 1 1 calc R . .
C14 C 0.1948(7) 0.3251(4) 0.64018(14) 0.0122(9) Uani 1 1 d U . .
C15 C 0.1689(7) 0.2188(4) 0.65917(13) 0.0143(9) Uani 1 1 d U A .
H15 H 0.1576 0.2145 0.6874 0.017 Uiso 1 1 calc R . .
C16 C 0.1601(7) 0.1185(4) 0.63556(14) 0.0127(9) Uani 1 1 d U . .
C17 C 0.1745(7) 0.1265(4) 0.59354(13) 0.0122(8) Uani 1 1 d U A .
H17 H 0.1732 0.0588 0.5781 0.015 Uiso 1 1 calc R . .
C18 C 0.2160(7) 0.4307(4) 0.66582(14) 0.0141(10) Uani 1 1 d U A .
C19 C 0.1369(7) 0.0019(4) 0.65517(14) 0.0144(10) Uani 1 1 d U A .
O5 O 0.3796(13) 0.6075(6) 0.5018(2) 0.093(3) Uani 1 1 d . . .
N2 N 0.4258(8) 0.7617(5) 0.46018(15) 0.0369(13) Uani 1 1 d . . .
C20 C 0.3990(18) 0.8458(8) 0.4924(3) 0.079(3) Uani 1 1 d U . .
H20A H 0.3823 0.8063 0.5180 0.118 Uiso 1 1 calc R . .
H20B H 0.2895 0.8918 0.4866 0.118 Uiso 1 1 calc R . .
H20C H 0.5074 0.8953 0.4940 0.118 Uiso 1 1 calc R . .
C21 C 0.4591(12) 0.8069(8) 0.4194(2) 0.060(2) Uani 1 1 d U . .
H21A H 0.4965 0.7448 0.4016 0.089 Uiso 1 1 calc R . .
H21B H 0.5571 0.8642 0.4204 0.089 Uiso 1 1 calc R . .
H21C H 0.3458 0.8417 0.4092 0.089 Uiso 1 1 calc R . .
C22 C 0.4095(13) 0.6504(7) 0.4672(3) 0.056(2) Uani 1 1 d U . .
H22 H 0.4209 0.6000 0.4452 0.068 Uiso 1 1 calc R . .
O6W O 0.9851(7) 0.8724(4) 0.41574(15) 0.0427(12) Uani 1 1 d . . .
H6WB H 0.9207 0.9320 0.4095 0.064 Uiso 1 1 d R . .
H6WC H 1.0187 0.8766 0.4406 0.064 Uiso 1 1 d R . .
O7W O 0.3163(6) 0.8729(3) 0.30601(12) 0.0303(9) Uani 1 1 d . . .
H7WD H 0.3096 0.8437 0.3298 0.036 Uiso 1 1 d R . .
H7WB H 0.4091 0.8435 0.2933 0.045 Uiso 1 1 d R . .
O8W O 0.2336(6) 0.6470(3) 0.32847(11) 0.0234(9) Uani 1 1 d . . .
H8WA H 0.1343 0.6679 0.3160 0.035 Uiso 1 1 d R . .
H8WC H 0.3245 0.6432 0.3116 0.035 Uiso 1 1 d R . .
O9W O 0.0422(6) 0.6362(3) 0.39993(12) 0.0281(9) Uani 1 1 d . . .
H9WA H -0.0032 0.6030 0.3789 0.042 Uiso 1 1 d R . .
H9WB H -0.0289 0.6921 0.4069 0.042 Uiso 1 1 d R . .

loop_
_atom_site_aniso_label
_atom_site_aniso_U_11
_atom_site_aniso_U_22
_atom_site_aniso_U_33
_atom_site_aniso_U_23
_atom_site_aniso_U_13
_atom_site_aniso_U_12
Ni1 0.0114(3) 0.0061(2) 0.0051(2) -0.0002(2) -0.0011(3) -0.0006(2)
O1 0.036(2) 0.019(2) 0.0138(18) -0.0040(15) 0.0030(16) -0.0095(17)
O1W 0.0180(17) 0.0168(15) 0.0089(14) 0.0014(18) -0.0069(18) -0.0026(12)
O2 0.0215(19) 0.0156(17) 0.0084(15) -0.0040(13) -0.0007(15) -0.0017(16)
O2W 0.0198(17) 0.0106(15) 0.0180(16) 0.0006(19) -0.0066(19) 0.0042(12)
O3 0.029(2) 0.0191(19) 0.0201(18) 0.0066(15) 0.0087(17) 0.0105(17)
O3W 0.0199(17) 0.0147(17) 0.0103(15) -0.0011(12) 0.0024(14) -0.0041(17)
O4 0.026(2) 0.0179(19) 0.0148(17) -0.0001(14) 0.0038(15) 0.0040(17)
O4W 0.0168(17) 0.0110(16) 0.013(2) -0.0004(13) 0.0015(14) 0.0000(13)
O5W 0.0261(19) 0.0250(18) 0.0129(16) -0.0057(19) -0.0040(19) 0.0138(14)
N1 0.015 0.006 0.009 0.000 -0.002 0.004
C1 0.019(2) 0.0078(19) 0.013(2) 0.0017(16) -0.0041(18) 0.0049(19)
C2 0.019(2) 0.0078(18) 0.0135(18) -0.0005(15) -0.0002(18) 0.0022(18)
C3 0.0109(16) 0.0096(17) 0.0117(16) 0.0024(15) 0.0000(15) -0.0002(18)
C4 0.024(2) 0.0107(19) 0.0100(18) 0.0039(16) -0.0022(18) -0.0033(19)
C5 0.022(2) 0.0073(19) 0.0121(19) 0.0013(16) 0.0000(19) -0.003(2)
C6 0.015(2) 0.008(3) 0.009(2) 0.002(2) -0.001(2) 0.000(2)
C7 0.017(2) 0.010(2) 0.012(2) -0.001(2) -0.002(2) 0.001(2)
C8 0.018(2) 0.008(2) 0.011(2) -0.001(2) 0.000(2) 0.003(2)
C9 0.013(2) 0.010(3) 0.008(2) 0.001(3) 0.000(2) 0.001(3)
C10 0.014(2) 0.009(2) 0.009(2) 0.000(2) -0.001(2) 0.003(2)
C11 0.015(2) 0.008(2) 0.010(2) -0.003(2) -0.001(2) 0.001(2)
C6' 0.015(2) 0.007(3) 0.009(2) 0.000(2) -0.001(2) 0.001(2)
C7' 0.018(2) 0.009(2) 0.011(2) 0.001(2) -0.002(2) 0.001(2)
C8' 0.014(2) 0.009(2) 0.010(2) -0.002(2) -0.001(2) 0.001(2)
C9' 0.012(2) 0.010(3) 0.009(2) -0.001(2) 0.000(2) 0.001(3)
C10' 0.015(2) 0.007(2) 0.011(2) 0.000(2) 0.000(2) 0.002(2)
C11' 0.017(2) 0.009(2) 0.011(2) -0.001(2) 0.000(2) 0.002(2)
C12 0.0110(16) 0.0122(16) 0.0080(15) -0.0006(14) 0.0001(14) 0.0021(16)
C13 0.0137(19) 0.0159(18) 0.0085(17) -0.0004(15) 0.0014(16) -0.0016(17)
C14 0.0085(19) 0.018(2) 0.0098(18) -0.0060(16) -0.0007(17) -0.0026(17)
C15 0.0143(19) 0.021(2) 0.0077(17) 0.0040(16) -0.0009(17) 0.000(2)
C16 0.0114(19) 0.0156(19) 0.0111(18) 0.0020(16) 0.0006(17) 0.0038(18)
C17 0.0139(18) 0.0129(18) 0.0096(17) -0.0014(15) 0.0018(17) 0.0032(18)
C18 0.011(2) 0.017(2) 0.014(2) -0.0029(18) -0.0002(18) 0.0003(18)
C19 0.014(2) 0.015(2) 0.014(2) 0.0031(18) -0.0002(18) 0.0008(19)
O5 0.159(8) 0.045(4) 0.074(5) 0.017(3) -0.050(5) -0.019(4)
N2 0.053(3) 0.028(3) 0.030(3) -0.002(2) -0.010(2) 0.005(3)
C20 0.127(9) 0.040(5) 0.070(6) -0.005(4) -0.002(6) -0.024(5)
C21 0.049(5) 0.081(6) 0.049(4) -0.002(4) 0.001(4) 0.000(4)
C22 0.072(5) 0.034(4) 0.063(5) -0.012(4) -0.020(4) 0.009(4)
O6W 0.046(3) 0.032(3) 0.050(3) -0.003(2) -0.022(2) 0.005(2)
O7W 0.025(2) 0.034(2) 0.033(2) 0.0134(18) -0.0029(19) 0.000(2)
O8W 0.022(2) 0.023(2) 0.025(2) 0.0023(16) -0.0072(16) 0.0078(16)
O9W 0.032(2) 0.027(2) 0.025(2) -0.0102(17) -0.0052(18) 0.0066(19)

loop_
_atom_type_symbol
_atom_type_description
_atom_type_scat_dispersion_real
_atom_type_scat_dispersion_imag
_atom_type_scat_source
C C 0.0033 0.0016 'International Tables Vol C Tables 4.2.6.8 and 6.1.1.4'
H H 0.0000 0.0000 'International Tables Vol C Tables 4.2.6.8 and 6.1.1.4'
N N 0.0061 0.0033 'International Tables Vol C Tables 4.2.6.8 and 6.1.1.4'
Ni Ni 0.3393 1.1124 'International Tables Vol C Tables 4.2.6.8 and 6.1.1.4'
O O 0.0106 0.0060 'International Tables Vol C Tables 4.2.6.8 and 6.1.1.4'

loop_
_geom_angle_atom_site_label_1
_geom_angle_atom_site_label_2
_geom_angle_atom_site_label_3
_geom_angle
O5W Ni1 N1 89.16(17)
O5W Ni1 O1W 89.64(13)
N1 Ni1 O1W 92.60(16)
O5W Ni1 O3W 90.15(16)
N1 Ni1 O3W 179.04(13)
O1W Ni1 O3W 88.06(15)
O5W Ni1 O4W 90.40(14)
N1 Ni1 O4W 93.13(15)
O1W Ni1 O4W 174.26(17)
O3W Ni1 O4W 86.21(13)
O5W Ni1 O2W 179.6(2)
N1 Ni1 O2W 91.11(17)
O1W Ni1 O2W 90.58(12)
O3W Ni1 O2W 89.58(16)
O4W Ni1 O2W 89.35(13)
Ni1 O1W H1WA 109.5
Ni1 O1W H1WC 109.2
H1WA O1W H1WC 109.5
Ni1 O2W H2WA 109.4
Ni1 O2W H2WB 109.4
H2WA O2W H2WB 109.5
Ni1 O3W H3WA 109.3
Ni1 O3W H3WB 109.3
H3WA O3W H3WB 109.5
Ni1 O4W H4WA 109.2
Ni1 O4W H4WB 109.5
H4WA O4W H4WB 109.5
Ni1 O5W H5WA 109.3
Ni1 O5W H5WB 109.2
H5WA O5W H5WB 109.5
C5 N1 C1 116.1(4)
C5 N1 Ni1 122.9(3)
C1 N1 Ni1 120.9(3)
N1 C1 C2 124.2(4)
N1 C1 H1 117.9
C2 C1 H1 117.9
C1 C2 C3 120.1(4)
C1 C2 H2 119.9
C3 C2 H2 119.9
C4 C3 C2 115.7(4)
C4 C3 C6 124.6(12)
C2 C3 C6 119.7(12)
C4 C3 C6' 120.6(12)
C2 C3 C6' 123.6(12)
C6 C3 C6' 5(2)
C5 C4 C3 121.0(4)
C5 C4 H4 119.5
C3 C4 H4 119.5
N1 C5 C4 122.8(4)
N1 C5 H5 118.6
C4 C5 H5 118.6
C7 C6 C11 117(3)
C7 C6 C3 124(2)
C11 C6 C3 119(2)
C8 C7 C6 120.4(17)
C8 C7 H7A 119.8
C6 C7 H7A 119.8
C7 C8 C9 120.0(16)
C7 C8 H8A 120.0
C9 C8 H8A 120.0
C10 C9 C8 119(3)
C10 C9 C12 125(2)
C8 C9 C12 116(2)
C9 C10 C11 123.3(18)
C9 C10 H10C 118.3
C11 C10 H10C 118.3
C10 C11 C6 120.2(18)
C10 C11 H11D 119.9
C6 C11 H11D 119.9
C11' C6' C7' 120(3)
C11' C6' C3 122(2)
C7' C6' C3 118.0(19)
C8' C7' C6' 119.4(17)
C8' C7' H7'A 120.3
C6' C7' H7'A 120.3
C9' C8' C7' 124.3(17)
C9' C8' H8'A 117.9
C7' C8' H8'A 117.9
C8' C9' C10' 114(3)
C8' C9' C12 128(2)
C10' C9' C12 117(2)
C11' C10' C9' 123.6(16)
C11' C10' H10B 118.2
C9' C10' H10B 118.2
C10' C11' C6' 118.1(18)
C10' C11' H11A 120.9
C6' C11' H11A 120.9
C17 C12 C13 117.7(4)
C17 C12 C9' 123.0(9)
C13 C12 C9' 119.2(9)
C17 C12 C9 117.8(9)
C13 C12 C9 124.5(9)
C9' C12 C9 5.3(17)
C14 C13 C12 120.8(4)
C14 C13 H13 119.6
C12 C13 H13 119.6
C15 C14 C13 120.4(4)
C15 C14 C18 119.0(4)
C13 C14 C18 120.6(4)
C14 C15 C16 119.4(4)
C14 C15 H15 120.3
C16 C15 H15 120.3
C17 C16 C15 119.6(4)
C17 C16 C19 119.6(4)
C15 C16 C19 120.8(4)
C16 C17 C12 121.9(4)
C16 C17 H17 119.0
C12 C17 H17 119.0
O1 C18 O2 124.0(4)
O1 C18 C14 118.3(4)
O2 C18 C14 117.7(4)
O3 C19 O4 123.0(5)
O3 C19 C16 120.1(4)
O4 C19 C16 116.9(4)
C22 N2 C20 121.1(7)
C22 N2 C21 121.9(7)
C20 N2 C21 116.9(7)
N2 C20 H20A 109.5
N2 C20 H20B 109.5
H20A C20 H20B 109.5
N2 C20 H20C 109.5
H20A C20 H20C 109.5
H20B C20 H20C 109.5
N2 C21 H21A 109.5
N2 C21 H21B 109.5
H21A C21 H21B 109.5
N2 C21 H21C 109.5
H21A C21 H21C 109.5
H21B C21 H21C 109.5
O5 C22 N2 124.2(8)
O5 C22 H22 117.9
N2 C22 H22 117.9
H6WB O6W H6WC 109.5
H7WD O7W H7WB 109.5
H8WA O8W H8WC 109.5
H9WA O9W H9WB 109.5

loop_
_geom_bond_atom_site_label_1
_geom_bond_atom_site_label_2
_geom_bond_distance
Ni1 O5W 2.036(3)
Ni1 N1 2.049(3)
Ni1 O1W 2.051(3)
Ni1 O3W 2.057(3)
Ni1 O4W 2.078(3)
Ni1 O2W 2.078(3)
O1 C18 1.263(6)
O1W H1WA 0.8502
O1W H1WC 0.8501
O2 C18 1.280(6)
O2W H2WA 0.8500
O2W H2WB 0.8500
O3 C19 1.231(6)
O3W H3WA 0.8500
O3W H3WB 0.8500
O4 C19 1.281(6)
O4W H4WA 0.8500
O4W H4WB 0.8500
O5W H5WA 0.8499
O5W H5WB 0.8501
N1 C5 1.344(6)
N1 C1 1.351(6)
C1 C2 1.360(6)
C1 H1 0.9300
C2 C3 1.397(6)
C2 H2 0.9300
C3 C4 1.390(6)
C3 C6 1.47(4)
C3 C6' 1.49(4)
C4 C5 1.376(6)
C4 H4 0.9300
C5 H5 0.9300
C6 C7 1.41(4)
C6 C11 1.42(3)
C7 C8 1.400(14)
C7 H7A 0.9300
C8 C9 1.42(3)
C8 H8A 0.9300
C9 C10 1.31(3)
C9 C12 1.49(4)
C10 C11 1.386(13)
C10 H10C 0.9300
C11 H11D 0.9300
C6' C11' 1.37(3)
C6' C7' 1.40(3)
C7' C8' 1.370(14)
C7' H7'A 0.9300
C8' C9' 1.33(3)
C8' H8'A 0.9300
C9' C10' 1.46(3)
C9' C12 1.48(4)
C10' C11' 1.360(13)
C10' H10B 0.9300
C11' H11A 0.9300
C12 C17 1.390(6)
C12 C13 1.398(6)
C13 C14 1.388(6)
C13 H13 0.9300
C14 C15 1.387(7)
C14 C18 1.486(6)
C15 C16 1.391(7)
C15 H15 0.9300
C16 C17 1.382(6)
C16 C19 1.499(7)
C17 H17 0.9300
O5 C22 1.253(10)
N2 C22 1.309(10)
N2 C20 1.445(10)
N2 C21 1.453(9)
C20 H20A 0.9600
C20 H20B 0.9600
C20 H20C 0.9600
C21 H21A 0.9600
C21 H21B 0.9600
C21 H21C 0.9600
C22 H22 0.9300
O6W H6WB 0.8501
O6W H6WC 0.8499
O7W H7WD 0.8501
O7W H7WB 0.8502
O8W H8WA 0.8500
O8W H8WC 0.8501
O9W H9WA 0.8500
O9W H9WB 0.8499

loop_
_geom_torsion_atom_site_label_1
_geom_torsion_atom_site_label_2
_geom_torsion_atom_site_label_3
_geom_torsion_atom_site_label_4
_geom_torsion
O5W Ni1 N1 C5 -38.0(4)
O1W Ni1 N1 C5 -127.6(4)
O3W Ni1 N1 C5 6(9)
O4W Ni1 N1 C5 52.4(4)
O2W Ni1 N1 C5 141.8(4)
O5W Ni1 N1 C1 137.7(4)
O1W Ni1 N1 C1 48.1(4)
O3W Ni1 N1 C1 -179(100)
O4W Ni1 N1 C1 -131.9(4)
O2W Ni1 N1 C1 -42.5(4)
C5 N1 C1 C2 0.3(8)
Ni1 N1 C1 C2 -175.7(4)
N1 C1 C2 C3 0.7(8)
C1 C2 C3 C4 -1.4(7)
C1 C2 C3 C6 178.8(18)
C1 C2 C3 C6' -178.0(18)
C2 C3 C4 C5 1.3(7)
C6 C3 C4 C5 -178.9(19)
C6' C3 C4 C5 178.0(18)
C1 N1 C5 C4 -0.4(8)
Ni1 N1 C5 C4 175.5(4)
C3 C4 C5 N1 -0.4(9)
C4 C3 C6 C7 -163.2(18)
C2 C3 C6 C7 17(4)
C6' C3 C6 C7 -130(40)
C4 C3 C6 C11 13(4)
C2 C3 C6 C11 -167.7(17)
C6' C3 C6 C11 46(36)
C11 C6 C7 C8 0(3)
C3 C6 C7 C8 176.1(19)
C6 C7 C8 C9 -3(3)
C7 C8 C9 C10 6(4)
C7 C8 C9 C12 -179.2(18)
C8 C9 C10 C11 -7(4)
C12 C9 C10 C11 180(2)
C9 C10 C11 C6 3(3)
C7 C6 C11 C10 0(3)
C3 C6 C11 C10 -176.2(18)
C4 C3 C6' C11' -26(4)
C2 C3 C6' C11' 151(2)
C6 C3 C6' C11' -174(41)
C4 C3 C6' C7' 154(2)
C2 C3 C6' C7' -29(4)
C6 C3 C6' C7' 6(35)
C11' C6' C7' C8' 0(4)
C3 C6' C7' C8' 180.0(19)
C6' C7' C8' C9' -2(3)
C7' C8' C9' C10' 0(4)
C7' C8' C9' C12 -178(2)
C8' C9' C10' C11' 3(4)
C12 C9' C10' C11' -178.9(17)
C9' C10' C11' C6' -4(3)
C7' C6' C11' C10' 2(4)
C3 C6' C11' C10' -177(2)
C8' C9' C12 C17 -163(3)
C10' C9' C12 C17 18(4)
C8' C9' C12 C13 16(4)
C10' C9' C12 C13 -161.7(17)
C8' C9' C12 C9 -169(38)
C10' C9' C12 C9 13(32)
C10 C9 C12 C17 -29(4)
C8 C9 C12 C17 156.7(18)
C10 C9 C12 C13 151(2)
C8 C9 C12 C13 -23(4)
C10 C9 C12 C9' 145(38)
C8 C9 C12 C9' -29(32)
C17 C12 C13 C14 -1.0(7)
C9' C12 C13 C14 179.1(19)
C9 C12 C13 C14 178(2)
C12 C13 C14 C15 -2.2(8)
C12 C13 C14 C18 177.2(5)
C13 C14 C15 C16 3.2(7)
C18 C14 C15 C16 -176.2(5)
C14 C15 C16 C17 -0.9(8)
C14 C15 C16 C19 178.5(5)
C15 C16 C17 C12 -2.4(8)
C19 C16 C17 C12 178.1(5)
C13 C12 C17 C16 3.4(7)
C9' C12 C17 C16 -176.7(19)
C9 C12 C17 C16 -176.1(19)
C15 C14 C18 O1 172.7(5)
C13 C14 C18 O1 -6.8(7)
C15 C14 C18 O2 -7.1(7)
C13 C14 C18 O2 173.4(4)
C17 C16 C19 O3 31.2(8)
C15 C16 C19 O3 -148.2(5)
C17 C16 C19 O4 -147.4(5)
C15 C16 C19 O4 33.1(7)
C20 N2 C22 O5 -3.6(14)
C21 N2 C22 O5 -179.5(9)
